data_1010958
loop_
_publ_author_name
'Oftedal, I'

_publ_section_title
;
Zur Kristallstruktur von Bastnaesit (Ce La) F C O3
;
_journal_coden_ASTM ZEKGAX
_journal_name_full
;
Zeitschrift fuer Kristallographie, Kristallgeometrie, Kristallphysik,
Kristallchemie (-144,1977)
;
_journal_page_first 462
_journal_page_last 469
_journal_volume 78
_journal_year 1931
_chemical_compound_source 'from W. Cheyenne Canon, Colorado'
_chemical_formula_structural '(Ce.5 La.5) F C O3'
_chemical_formula_sum 'C Ce0.5 F La0.5 O3'
_chemical_name_mineral 'Bastnaesite (La)'
_chemical_name_systematic
;
Cerium lanthanum fluoride carbonate (.5/.5/1/1)
;
_space_group_IT_number 190
_symmetry_cell_setting hexagonal
_symmetry_Int_Tables_number 190
_symmetry_space_group_name_Hall 'P -6c -2c'
_symmetry_space_group_name_H-M 'P -6 2 c'
_cell_angle_alpha 90
_cell_angle_beta 90
_cell_angle_gamma 120
_cell_formula_units_Z 6
_cell_length_a 7.094(7)
_cell_length_b 7.094(7)
_cell_length_c 9.718(8)
_cell_volume 423.5
_cod_depositor_comments
;
 Correcting the summary chemical formula by changing it from 'Ce0.5 F La0.5 O3'
 to 'C Ce0.5 F La0.5 O3'.

 Antanas Vaitkus,
 2018-07-07
;
_cod_original_formula_sum 'Ce.5 F La.5 O3'
_cod_database_code 1010958

loop_
_symmetry_equiv_pos_as_xyz
x,y,z
-y,x-y,z
y-x,-x,z
x,y,1/2-z
-y,x-y,1/2-z
y-x,-x,1/2-z
y,x,1/2+z
x-y,-y,1/2+z
-x,y-x,1/2+z
y,x,-z
x-y,-y,-z
-x,y-x,-z

loop_
_atom_site_label
_atom_site_type_symbol
_atom_site_symmetry_multiplicity
_atom_site_Wyckoff_symbol
_atom_site_fract_x
_atom_site_fract_y
_atom_site_fract_z
_atom_site_occupancy
_atom_site_attached_hydrogens
_atom_site_calc_flag
Ce1 Ce3+ 6 g 0.6667 0.6667 0. 0.5 0 d
La1 La3+ 6 g 0.6667 0.6667 0. 0.5 0 d
F1 F1- 2 a 0. 0. 0. 1. 0 d
F2 F1- 4 f 0.3333 0.6667 0. 1. 0 d
O1 O2- 12 i 0.3333 0.3333 0.143 1. 0 d
O2 O2- 6 h -1. -1. -1. 1. 0 dum
C1 C4+ 6 h -1. -1. -1. 1. 0 dum

loop_
_atom_type_symbol
_atom_type_oxidation_number
Ce3+ 3.000
La3+ 3.000
F1- -1.000
O2- -2.000
C4+ 4.000
